data_7205564
loop_
_publ_author_name
'Qi, Cai'
'Li, Sheng-Hua'
'Li, Yu-Chuan'
'Wang, Yuan'
'Chen, Xu-Kun'
'Pang, Si-Ping'

_publ_section_title
;
 A novel stable high-nitrogen energetic material:
 4,4&#x2032;-azobis(1,2,4-triazole)
;
_journal_issue 9
_journal_name_full 'Journal of Materials Chemistry'
_journal_page_first 3221
_journal_paper_doi 10.1039/c0jm02970j
_journal_volume 21
_journal_year 2011
_chemical_formula_sum 'C2 H2 N4'
_chemical_formula_weight 82.08
_chemical_name_systematic
;
?
;
_space_group_IT_number 14
_symmetry_cell_setting monoclinic
_symmetry_space_group_name_Hall '-P 2yn'
_symmetry_space_group_name_H-M 'P 1 21/n 1'
_atom_sites_solution_hydrogens geom
_atom_sites_solution_primary direct
_atom_sites_solution_secondary difmap
_audit_creation_method SHELXL-97
_cell_angle_alpha 90.00
_cell_angle_beta 91.56(3)
_cell_angle_gamma 90.00
_cell_formula_units_Z 4
_cell_length_a 5.0316(10)
_cell_length_b 6.4982(13)
_cell_length_c 10.301(2)
_cell_measurement_reflns_used 2127
_cell_measurement_temperature 293(2)
_cell_measurement_theta_max 27.73
_cell_measurement_theta_min 3.71
_cell_volume 336.68(12)
_computing_cell_refinement Rapid-AUTO
_computing_data_collection 'Rapid-AUTO (Rigaku,2000)'
_computing_data_reduction 'CrystalStructure (Rigaku/MSC,2000)'
_computing_molecular_graphics 'Siemens SHELXTL V4.2,(Sheldrick,1990)'
_computing_publication_material SHELXL-97,(Sheldrick,1997)
_computing_structure_refinement SHELXL-97,(Sheldrick,1997)
_computing_structure_solution SHELXS-97,(Sheldrick,1997)
_diffrn_ambient_temperature 293(2)
_diffrn_detector_area_resol_mean 10.00
_diffrn_measured_fraction_theta_full 0.967
_diffrn_measured_fraction_theta_max 0.967
_diffrn_measurement_device_type 'Rigaku RAXIS RAPID IP'
_diffrn_measurement_method \W
_diffrn_radiation_monochromator graphite
_diffrn_radiation_source 'fine-focus sealed tube'
_diffrn_radiation_type MoK\a
_diffrn_radiation_wavelength 0.71073
_diffrn_reflns_av_R_equivalents 0.0513
_diffrn_reflns_av_sigmaI/netI 0.0198
_diffrn_reflns_limit_h_max 6
_diffrn_reflns_limit_h_min -6
_diffrn_reflns_limit_k_max 8
_diffrn_reflns_limit_k_min -8
_diffrn_reflns_limit_l_max 13
_diffrn_reflns_limit_l_min -13
_diffrn_reflns_number 1863
_diffrn_reflns_theta_full 27.73
_diffrn_reflns_theta_max 27.73
_diffrn_reflns_theta_min 3.71
_diffrn_standards_decay_% 0
_diffrn_standards_interval_count 0
_diffrn_standards_interval_time 0
_diffrn_standards_number 0
_exptl_absorpt_coefficient_mu 0.122
_exptl_absorpt_correction_T_max 0.972
_exptl_absorpt_correction_T_min 0.941
_exptl_absorpt_correction_type empirical
_exptl_absorpt_process_details
;
HIGASHI, T. (1995). Abscor-Empirical
Absorption Correction based on Fourier
Series Approximation.
Rigaku Corporation,Tokyo,Japan.
;
_exptl_crystal_colour colourless
_exptl_crystal_density_diffrn 1.619
_exptl_crystal_density_method 'not measured'
_exptl_crystal_description block
_exptl_crystal_F_000 168
_exptl_crystal_size_max 0.50
_exptl_crystal_size_mid 0.35
_exptl_crystal_size_min 0.23
_refine_diff_density_max 0.204
_refine_diff_density_min -0.181
_refine_diff_density_rms 0.060
_refine_ls_extinction_coef 0.42(7)
_refine_ls_extinction_expression Fc^*^=kFc[1+0.001xFc^2^\l^3^/sin(2\q)]^-1/4^
_refine_ls_extinction_method SHELXL
_refine_ls_goodness_of_fit_ref 1.140
_refine_ls_hydrogen_treatment constr/mixed
_refine_ls_matrix_type full
_refine_ls_number_parameters 56
_refine_ls_number_reflns 771
_refine_ls_number_restraints 0
_refine_ls_restrained_S_all 1.140
_refine_ls_R_factor_all 0.0600
_refine_ls_R_factor_gt 0.0513
_refine_ls_shift/su_max 0.000
_refine_ls_shift/su_mean 0.000
_refine_ls_structure_factor_coef Fsqd
_refine_ls_weighting_details 'calc w=1/[\s^2^(Fo^2^)+(0.1108P)^2^+0.0000P] where P=(Fo^2^+2Fc^2^)/3'
_refine_ls_weighting_scheme calc
_refine_ls_wR_factor_gt 0.1512
_refine_ls_wR_factor_ref 0.1572
_reflns_number_gt 623
_reflns_number_total 771
_reflns_threshold_expression >2sigma(I)
_cod_data_source_file C0JM02970J.TXT
_cod_data_source_block a
_cod_original_sg_symbol_H-M P2(1)/n
_cod_database_code 7205564

loop_
_symmetry_equiv_pos_as_xyz
'x, y, z'
'-x+1/2, y+1/2, -z+1/2'
'-x, -y, -z'
'x-1/2, -y-1/2, z-1/2'

loop_
_atom_site_label
_atom_site_type_symbol
_atom_site_fract_x
_atom_site_fract_y
_atom_site_fract_z
_atom_site_U_iso_or_equiv
_atom_site_adp_type
_atom_site_occupancy
_atom_site_symmetry_multiplicity
_atom_site_calc_flag
_atom_site_refinement_flags
_atom_site_disorder_assembly
_atom_site_disorder_group
N1 N 0.5662(3) 0.03247(19) 0.45385(13) 0.0308(4) Uani 1 1 d . . .
N2 N 0.4631(2) 0.2171(2) 0.40820(13) 0.0290(5) Uani 1 1 d . . .
N3 N 0.4452(3) 0.4933(2) 0.28764(15) 0.0385(5) Uani 1 1 d . . .
N4 N 0.2311(3) 0.4959(2) 0.37246(15) 0.0398(5) Uani 1 1 d . . .
C1 C 0.2455(3) 0.3296(2) 0.44325(17) 0.0350(5) Uani 1 1 d . . .
H1 H 0.1273 0.2931 0.5072 0.042 Uiso 1 1 calc R . .
C2 C 0.5778(3) 0.3252(2) 0.31031(16) 0.0337(5) Uani 1 1 d . . .
H2 H 0.7283 0.2842 0.2666 0.040 Uiso 1 1 calc R . .

loop_
_atom_site_aniso_label
_atom_site_aniso_U_11
_atom_site_aniso_U_22
_atom_site_aniso_U_33
_atom_site_aniso_U_23
_atom_site_aniso_U_13
_atom_site_aniso_U_12
N1 0.0329(7) 0.0258(7) 0.0339(8) 0.0031(5) 0.0018(5) 0.0031(5)
N2 0.0284(7) 0.0252(7) 0.0336(7) 0.0004(5) 0.0019(5) 0.0033(5)
N3 0.0384(9) 0.0349(8) 0.0426(9) 0.0070(6) 0.0047(7) 0.0020(6)
N4 0.0357(9) 0.0331(8) 0.0506(10) 0.0047(6) 0.0035(7) 0.0073(6)
C1 0.0316(9) 0.0326(9) 0.0410(9) 0.0016(7) 0.0054(7) 0.0038(6)
C2 0.0355(9) 0.0328(9) 0.0329(8) 0.0022(6) 0.0044(7) 0.0009(6)

loop_
_atom_type_symbol
_atom_type_description
_atom_type_scat_dispersion_real
_atom_type_scat_dispersion_imag
_atom_type_scat_source
C C 0.0033 0.0016 'International Tables Vol C Tables 4.2.6.8 and 6.1.1.4'
H H 0.0000 0.0000 'International Tables Vol C Tables 4.2.6.8 and 6.1.1.4'
N N 0.0061 0.0033 'International Tables Vol C Tables 4.2.6.8 and 6.1.1.4'

loop_
_geom_angle_atom_site_label_1
_geom_angle_atom_site_label_2
_geom_angle_atom_site_label_3
_geom_angle
_geom_angle_site_symmetry_1
_geom_angle_site_symmetry_3
_geom_angle_publ_flag
N1 N1 N2 110.41(17) 3_656 . ?
C2 N2 C1 106.01(14) . . ?
C2 N2 N1 122.21(13) . . ?
C1 N2 N1 131.78(14) . . ?
C2 N3 N4 107.29(14) . . ?
C1 N4 N3 107.79(14) . . ?
N4 C1 N2 109.07(16) . . ?
N4 C1 H1 125.5 . . ?
N2 C1 H1 125.5 . . ?
N3 C2 N2 109.83(15) . . ?
N3 C2 H2 125.1 . . ?
N2 C2 H2 125.1 . . ?

loop_
_geom_bond_atom_site_label_1
_geom_bond_atom_site_label_2
_geom_bond_distance
_geom_bond_site_symmetry_2
_geom_bond_publ_flag
N1 N1 1.249(3) 3_656 ?
N1 N2 1.3841(18) . ?
N2 C2 1.369(2) . ?
N2 C1 1.373(2) . ?
N3 C2 1.298(2) . ?
N3 N4 1.406(2) . ?
N4 C1 1.305(2) . ?
C1 H1 0.9300 . ?
C2 H2 0.9300 . ?

loop_
_geom_torsion_atom_site_label_1
_geom_torsion_atom_site_label_2
_geom_torsion_atom_site_label_3
_geom_torsion_atom_site_label_4
_geom_torsion
_geom_torsion_site_symmetry_1
_geom_torsion_site_symmetry_2
_geom_torsion_site_symmetry_3
_geom_torsion_site_symmetry_4
_geom_torsion_publ_flag
N1 N1 N2 C2 177.43(16) 3_656 . . . ?
N1 N1 N2 C1 -2.6(3) 3_656 . . . ?
C2 N3 N4 C1 0.49(19) . . . . ?
N3 N4 C1 N2 0.15(19) . . . . ?
C2 N2 C1 N4 -0.70(19) . . . . ?
N1 N2 C1 N4 179.30(14) . . . . ?
N4 N3 C2 N2 -0.93(19) . . . . ?
C1 N2 C2 N3 1.02(19) . . . . ?
N1 N2 C2 N3 -178.98(13) . . . . ?
